data_7159766
loop_
_publ_author_name
'Dai, Zhenyun'
'Xu, Chenyong'
'Tian, Rongqiang'
'Duan, Zheng'

_publ_section_title
;
 Towards tetrasubstituted furans through rearrangement and
 cyclodimerization of acetylenic ketones
;
_journal_issue 6
_journal_name_full 'Organic &amp; Biomolecular Chemistry'
_journal_page_first 1172
_journal_page_last 1175
_journal_paper_doi 10.1039/D3OB02036C
_journal_volume 22
_journal_year 2024
_chemical_formula_sum 'C84 H62 Cl2 Cu2 O4 P2'
_chemical_formula_weight 1395.25
_space_group_crystal_system monoclinic
_space_group_IT_number 14
_space_group_name_Hall '-P 2ybc'
_space_group_name_H-M_alt 'P 1 21/c 1'
_atom_sites_solution_hydrogens geom
_audit_creation_method SHELXL-2018/3
_audit_update_record
;
2023-03-17 deposited with the CCDC.	2024-01-10 downloaded from the CCDC.
;
_cell_angle_alpha 90
_cell_angle_beta 105.8660(10)
_cell_angle_gamma 90
_cell_formula_units_Z 4
_cell_length_a 20.6011(3)
_cell_length_b 21.4880(4)
_cell_length_c 16.3102(3)
_cell_measurement_reflns_used 9930
_cell_measurement_temperature 299(2)
_cell_measurement_theta_max 27.342
_cell_measurement_theta_min 2.6905
_cell_volume 6945.1(2)
_computing_structure_refinement 'SHELXL-2018/3 (Sheldrick, 2018)'
_computing_structure_solution 'SHELXT 2014/5 (Sheldrick, 2014)'
_diffrn_ambient_temperature 299(2)
_diffrn_measured_fraction_theta_full 0.999
_diffrn_measured_fraction_theta_max 0.999
_diffrn_measurement_device_type Bruker
_diffrn_radiation_type MoK\a
_diffrn_radiation_wavelength 0.71073
_diffrn_reflns_av_R_equivalents 0.0397
_diffrn_reflns_av_unetI/netI 0.0228
_diffrn_reflns_Laue_measured_fraction_full 0.999
_diffrn_reflns_Laue_measured_fraction_max 0.999
_diffrn_reflns_limit_h_max 24
_diffrn_reflns_limit_h_min -24
_diffrn_reflns_limit_k_max 25
_diffrn_reflns_limit_k_min -25
_diffrn_reflns_limit_l_max 19
_diffrn_reflns_limit_l_min -18
_diffrn_reflns_number 114719
_diffrn_reflns_point_group_measured_fraction_full 0.999
_diffrn_reflns_point_group_measured_fraction_max 0.999
_diffrn_reflns_theta_full 25.000
_diffrn_reflns_theta_max 25.000
_diffrn_reflns_theta_min 2.297
_exptl_absorpt_coefficient_mu 0.787
_exptl_crystal_colour blue
_exptl_crystal_density_diffrn 1.334
_exptl_crystal_description block
_exptl_crystal_F_000 2880
_refine_diff_density_max 0.547
_refine_diff_density_min -0.731
_refine_diff_density_rms 0.069
_refine_ls_extinction_method none
_refine_ls_goodness_of_fit_ref 1.036
_refine_ls_hydrogen_treatment constr
_refine_ls_matrix_type full
_refine_ls_number_parameters 847
_refine_ls_number_reflns 12224
_refine_ls_number_restraints 0
_refine_ls_restrained_S_all 1.036
_refine_ls_R_factor_all 0.0482
_refine_ls_R_factor_gt 0.0392
_refine_ls_shift/su_max 0.001
_refine_ls_shift/su_mean 0.000
_refine_ls_structure_factor_coef Fsqd
_refine_ls_weighting_details 'w=1/[\s^2^(Fo^2^)+(0.0961P)^2^+2.4438P] where P=(Fo^2^+2Fc^2^)/3'
_refine_ls_weighting_scheme calc
_refine_ls_wR_factor_gt 0.1331
_refine_ls_wR_factor_ref 0.1448
_reflns_Friedel_coverage 0.000
_reflns_number_gt 10348
_reflns_number_total 12224
_reflns_threshold_expression 'I > 2\s(I)'
_cod_data_source_file d3ob02036c2.cif
_cod_data_source_block 1
_cod_depositor_comments 'Adding full bibliography for 7159765--7159766.cif.'
_cod_original_sg_symbol_H-M 'P 21/c'
_cod_database_code 7159766
_shelx_shelxl_version_number 2018/3
_shelx_space_group_comment
;
The symmetry employed for this shelxl refinement is uniquely defined
by the following loop, which should always be used as a source of
symmetry information in preference to the above space-group names.
They are only intended as comments.
;

loop_
_space_group_symop_operation_xyz
'x, y, z'
'-x, y+1/2, -z+1/2'
'-x, -y, -z'
'x, -y-1/2, z-1/2'

loop_
_atom_site_label
_atom_site_type_symbol
_atom_site_fract_x
_atom_site_fract_y
_atom_site_fract_z
_atom_site_U_iso_or_equiv
_atom_site_adp_type
_atom_site_occupancy
_atom_site_site_symmetry_order
_atom_site_calc_flag
_atom_site_refinement_flags_posn
_atom_site_refinement_flags_adp
_atom_site_refinement_flags_occupancy
_atom_site_disorder_assembly
_atom_site_disorder_group
C1 C 0.08691(11) 0.33261(11) 0.87633(15) 0.0388(5) Uani 1 1 d . . . . .
C2 C 0.07811(13) 0.32077(14) 0.95585(16) 0.0525(6) Uani 1 1 d . . . . .
H2 H 0.098173 0.286066 0.986566 0.063 Uiso 1 1 calc R U . . .
C3 C 0.03934(16) 0.36068(17) 0.98982(18) 0.0660(8) Uani 1 1 d . . . . .
H3 H 0.033275 0.352285 1.043173 0.079 Uiso 1 1 calc R U . . .
C4 C 0.00982(15) 0.41240(15) 0.9458(2) 0.0626(8) Uani 1 1 d . . . . .
H4 H -0.015499 0.439242 0.969497 0.075 Uiso 1 1 calc R U . . .
C5 C 0.01789(16) 0.42433(14) 0.8662(2) 0.0656(8) Uani 1 1 d . . . . .
H5 H -0.002964 0.458685 0.835290 0.079 Uiso 1 1 calc R U . . .
C6 C 0.05706(15) 0.38512(12) 0.83227(19) 0.0570(7) Uani 1 1 d . . . . .
H6 H 0.063502 0.394051 0.779253 0.068 Uiso 1 1 calc R U . . .
C7 C 0.17977(12) 0.22452(11) 0.89885(15) 0.0431(5) Uani 1 1 d . . . . .
C8 C 0.14571(15) 0.18282(14) 0.93741(19) 0.0587(7) Uani 1 1 d . . . . .
H8 H 0.099178 0.185960 0.927504 0.070 Uiso 1 1 calc R U . . .
C9 C 0.1809(2) 0.13652(17) 0.9907(2) 0.0766(10) Uani 1 1 d . . . . .
H9 H 0.158214 0.108927 1.016966 0.092 Uiso 1 1 calc R U . . .
C10 C 0.2495(2) 0.13165(17) 1.0043(2) 0.0821(11) Uani 1 1 d . . . . .
H10 H 0.273118 0.100985 1.040588 0.099 Uiso 1 1 calc R U . . .
C11 C 0.28327(18) 0.17120(18) 0.9652(3) 0.0819(11) Uani 1 1 d . . . . .
H11 H 0.329586 0.166902 0.973929 0.098 Uiso 1 1 calc R U . . .
C12 C 0.24856(14) 0.21781(14) 0.9126(2) 0.0602(7) Uani 1 1 d . . . . .
H12 H 0.271800 0.244862 0.886187 0.072 Uiso 1 1 calc R U . . .
C13 C 0.07345(11) 0.23817(10) 0.74475(14) 0.0365(5) Uani 1 1 d . . . . .
H13 H 0.043211 0.219797 0.775226 0.044 Uiso 1 1 calc R U . . .
C14 C 0.03026(12) 0.27789(11) 0.67407(15) 0.0423(5) Uani 1 1 d . . . . .
C15 C -0.03882(15) 0.27980(17) 0.6630(2) 0.0687(8) Uani 1 1 d . . . . .
H15 H -0.058118 0.257000 0.698713 0.082 Uiso 1 1 calc R U . . .
C16 C -0.07951(18) 0.3163(2) 0.5975(3) 0.0942(13) Uani 1 1 d . . . . .
H16 H -0.126022 0.316619 0.589030 0.113 Uiso 1 1 calc R U . . .
C17 C -0.0515(2) 0.35113(18) 0.5464(2) 0.0809(11) Uani 1 1 d . . . . .
H17 H -0.078687 0.376526 0.504693 0.097 Uiso 1 1 calc R U . . .
C18 C 0.01623(19) 0.34878(15) 0.55626(19) 0.0680(9) Uani 1 1 d . . . . .
H18 H 0.035155 0.371779 0.520315 0.082 Uiso 1 1 calc R U . . .
C19 C 0.05708(15) 0.31221(13) 0.61977(17) 0.0520(6) Uani 1 1 d . . . . .
H19 H 0.103271 0.310807 0.625836 0.062 Uiso 1 1 calc R U . . .
C20 C 0.10803(11) 0.18570(10) 0.71458(15) 0.0380(5) Uani 1 1 d . . . . .
C21 C 0.10446(12) 0.12308(11) 0.72168(15) 0.0413(5) Uani 1 1 d . . . . .
C22 C 0.15688(12) 0.09821(11) 0.68754(16) 0.0440(5) Uani 1 1 d . . . . .
C23 C 0.18738(12) 0.14750(11) 0.66112(16) 0.0434(5) Uani 1 1 d . . . . .
C24 C 0.05945(13) 0.08761(11) 0.76108(17) 0.0486(6) Uani 1 1 d . . . . .
C25 C 0.08529(17) 0.04339(15) 0.8226(2) 0.0710(9) Uani 1 1 d . . . . .
H25 H 0.131388 0.035278 0.838416 0.085 Uiso 1 1 calc R U . . .
C26 C 0.0435(2) 0.01086(19) 0.8610(3) 0.0957(13) Uani 1 1 d . . . . .
H26 H 0.061723 -0.018560 0.902789 0.115 Uiso 1 1 calc R U . . .
C27 C -0.0240(2) 0.0218(2) 0.8380(3) 0.0935(13) Uani 1 1 d . . . . .
H27 H -0.051903 -0.000390 0.863834 0.112 Uiso 1 1 calc R U . . .
C28 C -0.05078(18) 0.0646(2) 0.7779(3) 0.0836(11) Uani 1 1 d . . . . .
H28 H -0.096996 0.072078 0.763021 0.100 Uiso 1 1 calc R U . . .
C29 C -0.00966(14) 0.09816(15) 0.7375(2) 0.0618(7) Uani 1 1 d . . . . .
H29 H -0.028587 0.127127 0.695387 0.074 Uiso 1 1 calc R U . . .
C30 C 0.17432(14) 0.03130(12) 0.68272(19) 0.0516(6) Uani 1 1 d . . . . .
C31 C 0.24469(13) 0.01209(12) 0.72616(18) 0.0509(6) Uani 1 1 d . . . . .
C32 C 0.26891(17) -0.04443(14) 0.7067(2) 0.0681(8) Uani 1 1 d . . . . .
H32 H 0.242034 -0.069667 0.664580 0.082 Uiso 1 1 calc R U . . .
C33 C 0.3334(2) -0.06330(19) 0.7503(3) 0.0905(13) Uani 1 1 d . . . . .
H33 H 0.349624 -0.101323 0.737077 0.109 Uiso 1 1 calc R U . . .
C34 C 0.3731(2) -0.0274(2) 0.8116(3) 0.0961(14) Uani 1 1 d . . . . .
H34 H 0.415858 -0.041222 0.841025 0.115 Uiso 1 1 calc R U . . .
C35 C 0.3510(2) 0.0286(2) 0.8305(3) 0.0986(13) Uani 1 1 d . . . . .
H35 H 0.379145 0.053556 0.871786 0.118 Uiso 1 1 calc R U . . .
C36 C 0.28643(17) 0.04903(17) 0.7886(2) 0.0719(9) Uani 1 1 d . . . . .
H36 H 0.271227 0.087347 0.802421 0.086 Uiso 1 1 calc R U . . .
C37 C 0.24116(13) 0.15319(13) 0.61879(17) 0.0502(6) Uani 1 1 d . . . . .
C38 C 0.24848(19) 0.10909(16) 0.5605(2) 0.0726(9) Uani 1 1 d . . . . .
H38 H 0.218619 0.075814 0.546534 0.087 Uiso 1 1 calc R U . . .
C39 C 0.3016(3) 0.1151(2) 0.5226(3) 0.1024(15) Uani 1 1 d . . . . .
H39 H 0.307418 0.085119 0.484159 0.123 Uiso 1 1 calc R U . . .
C40 C 0.3439(2) 0.1634(3) 0.5409(3) 0.1023(15) Uani 1 1 d . . . . .
H40 H 0.378288 0.167229 0.514252 0.123 Uiso 1 1 calc R U . . .
C41 C 0.33706(19) 0.2074(2) 0.5988(3) 0.0908(12) Uani 1 1 d . . . . .
H41 H 0.367151 0.240509 0.612086 0.109 Uiso 1 1 calc R U . . .
C42 C 0.28565(15) 0.20243(16) 0.6372(2) 0.0655(8) Uani 1 1 d . . . . .
H42 H 0.280840 0.232591 0.676045 0.079 Uiso 1 1 calc R U . . .
C43 C 0.42833(11) 0.43145(10) 0.64000(15) 0.0372(5) Uani 1 1 d . . . . .
C44 C 0.45831(14) 0.38134(12) 0.68900(18) 0.0523(6) Uani 1 1 d . . . . .
H44 H 0.452858 0.376133 0.743331 0.063 Uiso 1 1 calc R U . . .
C45 C 0.49627(16) 0.33888(13) 0.6583(2) 0.0618(8) Uani 1 1 d . . . . .
H45 H 0.517256 0.306055 0.692601 0.074 Uiso 1 1 calc R U . . .
C46 C 0.50304(15) 0.34507(15) 0.5775(2) 0.0651(8) Uani 1 1 d . . . . .
H46 H 0.527816 0.316021 0.556347 0.078 Uiso 1 1 calc R U . . .
C47 C 0.47334(16) 0.39395(18) 0.5281(2) 0.0701(9) Uani 1 1 d . . . . .
H47 H 0.478179 0.398224 0.473309 0.084 Uiso 1 1 calc R U . . .
C48 C 0.43576(14) 0.43763(15) 0.55886(17) 0.0559(7) Uani 1 1 d . . . . .
H48 H 0.415738 0.470884 0.524738 0.067 Uiso 1 1 calc R U . . .
C49 C 0.33487(12) 0.53766(11) 0.59809(15) 0.0426(5) Uani 1 1 d . . . . .
C50 C 0.26554(15) 0.53822(17) 0.5706(2) 0.0766(10) Uani 1 1 d . . . . .
H50 H 0.240271 0.512012 0.595266 0.092 Uiso 1 1 calc R U . . .
C51 C 0.2339(2) 0.5784(3) 0.5056(4) 0.131(2) Uani 1 1 d . . . . .
H51 H 0.187132 0.577901 0.484957 0.157 Uiso 1 1 calc R U . . .
C52 C 0.2709(3) 0.6192(2) 0.4709(3) 0.1150(17) Uani 1 1 d . . . . .
H52 H 0.248971 0.647038 0.428739 0.138 Uiso 1 1 calc R U . . .
C53 C 0.3386(2) 0.61865(17) 0.4983(2) 0.0819(11) Uani 1 1 d . . . . .
H53 H 0.363587 0.645410 0.473973 0.098 Uiso 1 1 calc R U . . .
C54 C 0.37083(16) 0.57874(14) 0.56187(19) 0.0595(7) Uani 1 1 d . . . . .
H54 H 0.417692 0.579251 0.581051 0.071 Uiso 1 1 calc R U . . .
C55 C 0.43258(11) 0.53268(10) 0.76292(15) 0.0378(5) Uani 1 1 d . . . . .
H55 H 0.463246 0.552368 0.734146 0.045 Uiso 1 1 calc R U . . .
C56 C 0.47566(12) 0.49426(11) 0.83601(15) 0.0417(5) Uani 1 1 d . . . . .
C57 C 0.44805(14) 0.45836(12) 0.88775(16) 0.0500(6) Uani 1 1 d . . . . .
H57 H 0.401510 0.457942 0.879060 0.060 Uiso 1 1 calc R U . . .
C58 C 0.48879(18) 0.42275(14) 0.95279(18) 0.0627(8) Uani 1 1 d . . . . .
H58 H 0.469437 0.398652 0.987226 0.075 Uiso 1 1 calc R U . . .
C59 C 0.55695(18) 0.42304(17) 0.9663(2) 0.0724(10) Uani 1 1 d . . . . .
H59 H 0.584040 0.398417 1.009023 0.087 Uiso 1 1 calc R U . . .
C60 C 0.58545(16) 0.45923(19) 0.9173(2) 0.0775(10) Uani 1 1 d . . . . .
H60 H 0.632143 0.460068 0.927841 0.093 Uiso 1 1 calc R U . . .
C61 C 0.54521(14) 0.49539(15) 0.8511(2) 0.0597(7) Uani 1 1 d . . . . .
H61 H 0.565022 0.519900 0.817551 0.072 Uiso 1 1 calc R U . . .
C62 C 0.39252(12) 0.58320(11) 0.78798(15) 0.0396(5) Uani 1 1 d . . . . .
C64 C 0.31101(12) 0.61775(11) 0.84065(15) 0.0417(5) Uani 1 1 d . . . . .
C65 C 0.33440(12) 0.66764(11) 0.80633(16) 0.0424(5) Uani 1 1 d . . . . .
C66 C 0.38817(12) 0.64584(11) 0.77250(16) 0.0418(5) Uani 1 1 d . . . . .
C67 C 0.26133(13) 0.61018(14) 0.88909(17) 0.0509(6) Uani 1 1 d . . . . .
C68 C 0.22848(16) 0.55450(18) 0.8891(2) 0.0679(8) Uani 1 1 d . . . . .
H68 H 0.238277 0.520772 0.858750 0.081 Uiso 1 1 calc R U . . .
C69 C 0.1804(2) 0.5486(3) 0.9345(3) 0.0972(14) Uani 1 1 d . . . . .
H69 H 0.157737 0.511168 0.934297 0.117 Uiso 1 1 calc R U . . .
C70 C 0.1669(2) 0.5990(3) 0.9800(3) 0.1058(16) Uani 1 1 d . . . . .
H70 H 0.134855 0.595256 1.010331 0.127 Uiso 1 1 calc R U . . .
C71 C 0.1994(3) 0.6536(3) 0.9809(3) 0.1078(16) Uani 1 1 d . . . . .
H71 H 0.189618 0.687163 1.011462 0.129 Uiso 1 1 calc R U . . .
C72 C 0.2476(2) 0.65956(18) 0.9364(2) 0.0783(10) Uani 1 1 d . . . . .
H72 H 0.270814 0.696892 0.938271 0.094 Uiso 1 1 calc R U . . .
C73 C 0.31040(13) 0.73340(12) 0.80364(18) 0.0489(6) Uani 1 1 d . . . . .
C74 C 0.24047(13) 0.74756(12) 0.75256(17) 0.0494(6) Uani 1 1 d . . . . .
C75 C 0.19791(17) 0.70312(16) 0.7059(2) 0.0703(9) Uani 1 1 d . . . . .
H75 H 0.212534 0.662213 0.705392 0.084 Uiso 1 1 calc R U . . .
C76 C 0.1326(2) 0.7197(2) 0.6592(3) 0.0944(12) Uani 1 1 d . . . . .
H76 H 0.103099 0.689579 0.629138 0.113 Uiso 1 1 calc R U . . .
C77 C 0.1121(2) 0.7808(2) 0.6579(3) 0.0947(14) Uani 1 1 d . . . . .
H77 H 0.068989 0.791891 0.625836 0.114 Uiso 1 1 calc R U . . .
C78 C 0.1533(2) 0.82391(19) 0.7020(3) 0.0846(11) Uani 1 1 d . . . . .
H78 H 0.139013 0.865089 0.700027 0.101 Uiso 1 1 calc R U . . .
C79 C 0.21670(17) 0.80813(14) 0.7504(2) 0.0655(8) Uani 1 1 d . . . . .
H79 H 0.244326 0.838648 0.782514 0.079 Uiso 1 1 calc R U . . .
C80 C 0.42757(14) 0.68256(11) 0.72640(17) 0.0484(6) Uani 1 1 d . . . . .
C81 C 0.39551(18) 0.72518(14) 0.6644(2) 0.0671(8) Uani 1 1 d . . . . .
H81 H 0.349104 0.730879 0.652403 0.081 Uiso 1 1 calc R U . . .
C82 C 0.4322(2) 0.75929(17) 0.6202(3) 0.0880(12) Uani 1 1 d . . . . .
H82 H 0.410357 0.787976 0.579229 0.106 Uiso 1 1 calc R U . . .
C83 C 0.5003(2) 0.7510(2) 0.6365(3) 0.0915(12) Uani 1 1 d . . . . .
H83 H 0.524495 0.773448 0.606040 0.110 Uiso 1 1 calc R U . . .
C84 C 0.53263(19) 0.70986(18) 0.6972(3) 0.0796(10) Uani 1 1 d . . . . .
H84 H 0.578988 0.704260 0.708220 0.095 Uiso 1 1 calc R U . . .
C85 C 0.49656(15) 0.67600(14) 0.7431(2) 0.0600(7) Uani 1 1 d . . . . .
H85 H 0.519312 0.648687 0.785502 0.072 Uiso 1 1 calc R U . . .
Cl05 Cl 0.18854(3) 0.43678(3) 0.70837(6) 0.0633(2) Uani 1 1 d . . . . .
Cl06 Cl 0.32185(4) 0.33373(4) 0.79771(6) 0.0672(2) Uani 1 1 d . . . . .
Cu01 Cu 0.30198(2) 0.42680(2) 0.72770(2) 0.04856(12) Uani 1 1 d . . . . .
Cu02 Cu 0.20752(2) 0.34249(2) 0.77838(2) 0.05112(12) Uani 1 1 d . . . . .
O1 O 0.15806(8) 0.20168(7) 0.67720(11) 0.0411(4) Uani 1 1 d . . . . .
O2 O 0.13206(11) -0.00592(10) 0.64650(18) 0.0778(7) Uani 1 1 d . . . . .
O3 O 0.34568(8) 0.56543(7) 0.82913(11) 0.0417(4) Uani 1 1 d . . . . .
O4 O 0.34809(11) 0.77408(10) 0.84005(17) 0.0785(7) Uani 1 1 d . . . . .
P1 P 0.13824(3) 0.28523(3) 0.82504(4) 0.03570(14) Uani 1 1 d . . . . .
P2 P 0.37331(3) 0.48184(3) 0.68219(4) 0.03482(14) Uani 1 1 d . . . . .

loop_
_atom_site_aniso_label
_atom_site_aniso_U_11
_atom_site_aniso_U_22
_atom_site_aniso_U_33
_atom_site_aniso_U_23
_atom_site_aniso_U_13
_atom_site_aniso_U_12
C1 0.0340(11) 0.0392(12) 0.0431(12) -0.0039(10) 0.0104(9) -0.0027(9)
C2 0.0463(14) 0.0681(17) 0.0411(13) -0.0015(12) 0.0087(11) 0.0088(13)
C3 0.0585(17) 0.096(2) 0.0456(15) -0.0174(15) 0.0182(13) 0.0043(17)
C4 0.0513(16) 0.0654(18) 0.076(2) -0.0237(16) 0.0254(15) 0.0042(14)
C5 0.0662(19) 0.0479(16) 0.090(2) 0.0041(15) 0.0333(17) 0.0143(14)
C6 0.0690(18) 0.0457(15) 0.0658(17) 0.0076(13) 0.0345(15) 0.0104(13)
C7 0.0445(13) 0.0418(13) 0.0413(12) 0.0030(10) 0.0088(10) 0.0035(10)
C8 0.0580(16) 0.0574(16) 0.0606(17) 0.0204(14) 0.0163(13) 0.0032(13)
C9 0.094(3) 0.066(2) 0.068(2) 0.0290(16) 0.0178(18) 0.0037(18)
C10 0.089(3) 0.070(2) 0.075(2) 0.0273(18) 0.0016(19) 0.0229(19)
C11 0.0578(19) 0.078(2) 0.097(3) 0.025(2) 0.0005(18) 0.0178(17)
C12 0.0463(15) 0.0590(17) 0.0717(19) 0.0123(14) 0.0103(13) 0.0074(13)
C13 0.0341(11) 0.0352(11) 0.0424(12) 0.0019(9) 0.0142(9) 0.0002(9)
C14 0.0398(12) 0.0411(12) 0.0439(13) -0.0056(10) 0.0079(10) 0.0074(10)
C15 0.0437(15) 0.084(2) 0.079(2) 0.0117(17) 0.0164(14) 0.0144(15)
C16 0.0506(19) 0.115(3) 0.107(3) 0.019(3) 0.0047(19) 0.036(2)
C17 0.086(3) 0.084(2) 0.0619(19) 0.0102(18) 0.0027(18) 0.041(2)
C18 0.094(3) 0.0597(18) 0.0504(16) 0.0085(13) 0.0195(16) 0.0259(17)
C19 0.0573(16) 0.0515(15) 0.0480(14) 0.0071(12) 0.0159(12) 0.0129(12)
C20 0.0351(11) 0.0363(12) 0.0430(12) 0.0020(9) 0.0114(9) 0.0014(9)
C21 0.0361(12) 0.0374(12) 0.0480(13) 0.0014(10) 0.0074(10) 0.0001(9)
C22 0.0396(12) 0.0371(12) 0.0531(14) -0.0017(10) 0.0087(11) 0.0041(10)
C23 0.0422(13) 0.0390(12) 0.0493(13) -0.0022(10) 0.0129(11) 0.0063(10)
C24 0.0493(14) 0.0363(12) 0.0616(16) -0.0035(11) 0.0173(12) -0.0083(11)
C25 0.0656(19) 0.0571(18) 0.089(2) 0.0221(16) 0.0188(17) -0.0057(15)
C26 0.099(3) 0.080(3) 0.111(3) 0.036(2) 0.032(2) -0.023(2)
C27 0.102(3) 0.081(3) 0.110(3) 0.005(2) 0.050(3) -0.037(2)
C28 0.0537(19) 0.092(3) 0.111(3) -0.023(2) 0.0323(19) -0.0266(18)
C29 0.0462(15) 0.0603(18) 0.078(2) -0.0048(15) 0.0159(14) -0.0102(13)
C30 0.0485(14) 0.0381(13) 0.0682(17) -0.0022(12) 0.0158(13) 0.0038(11)
C31 0.0496(14) 0.0431(13) 0.0610(16) 0.0107(12) 0.0169(12) 0.0098(11)
C32 0.0667(19) 0.0473(16) 0.096(2) 0.0097(15) 0.0324(17) 0.0108(14)
C33 0.075(2) 0.068(2) 0.143(4) 0.036(2) 0.054(3) 0.036(2)
C34 0.067(2) 0.109(3) 0.106(3) 0.049(3) 0.014(2) 0.028(2)
C35 0.074(2) 0.124(4) 0.079(3) 0.016(2) -0.010(2) 0.010(2)
C36 0.070(2) 0.074(2) 0.0609(18) -0.0013(16) -0.0015(15) 0.0145(17)
C37 0.0462(14) 0.0531(15) 0.0547(15) 0.0067(12) 0.0195(12) 0.0138(12)
C38 0.088(2) 0.0640(19) 0.077(2) -0.0025(16) 0.0409(19) 0.0180(17)
C39 0.132(4) 0.098(3) 0.105(3) 0.012(2) 0.080(3) 0.049(3)
C40 0.088(3) 0.121(4) 0.123(4) 0.035(3) 0.072(3) 0.032(3)
C41 0.063(2) 0.114(3) 0.106(3) 0.021(3) 0.040(2) -0.003(2)
C42 0.0569(17) 0.072(2) 0.074(2) 0.0012(16) 0.0284(15) -0.0040(15)
C43 0.0308(11) 0.0360(12) 0.0453(13) -0.0040(9) 0.0112(9) -0.0030(9)
C44 0.0569(16) 0.0446(14) 0.0604(16) 0.0052(12) 0.0242(13) 0.0071(12)
C45 0.0618(18) 0.0423(14) 0.085(2) 0.0027(14) 0.0261(16) 0.0130(12)
C46 0.0485(16) 0.0675(19) 0.082(2) -0.0222(16) 0.0219(15) 0.0126(14)
C47 0.0588(18) 0.105(3) 0.0503(16) -0.0088(16) 0.0220(14) 0.0166(18)
C48 0.0499(15) 0.0735(19) 0.0458(14) 0.0039(13) 0.0156(12) 0.0187(13)
C49 0.0435(13) 0.0437(13) 0.0403(12) 0.0020(10) 0.0109(10) 0.0040(10)
C50 0.0449(16) 0.085(2) 0.098(2) 0.039(2) 0.0173(16) 0.0163(15)
C51 0.062(2) 0.166(5) 0.154(4) 0.091(4) 0.012(3) 0.048(3)
C52 0.106(3) 0.131(4) 0.105(3) 0.075(3) 0.025(3) 0.044(3)
C53 0.105(3) 0.072(2) 0.075(2) 0.0288(18) 0.035(2) 0.004(2)
C54 0.0630(18) 0.0592(17) 0.0574(16) 0.0122(13) 0.0185(14) -0.0032(14)
C55 0.0348(11) 0.0349(11) 0.0456(12) -0.0022(9) 0.0143(10) -0.0023(9)
C56 0.0383(12) 0.0412(12) 0.0422(12) -0.0074(10) 0.0052(10) 0.0033(10)
C57 0.0513(14) 0.0472(14) 0.0474(14) 0.0000(11) 0.0067(11) -0.0008(11)
C58 0.084(2) 0.0504(16) 0.0468(15) 0.0011(12) 0.0054(15) 0.0065(14)
C59 0.076(2) 0.073(2) 0.0535(17) -0.0057(15) -0.0070(16) 0.0253(17)
C60 0.0425(16) 0.101(3) 0.076(2) -0.011(2) -0.0049(15) 0.0221(17)
C61 0.0420(14) 0.0703(19) 0.0677(18) -0.0070(15) 0.0165(13) 0.0037(13)
C62 0.0369(12) 0.0367(12) 0.0465(13) -0.0037(10) 0.0136(10) -0.0032(9)
C64 0.0373(12) 0.0420(13) 0.0457(13) -0.0027(10) 0.0109(10) 0.0072(10)
C65 0.0397(12) 0.0361(12) 0.0490(13) -0.0060(10) 0.0080(10) 0.0020(10)
C66 0.0398(12) 0.0357(12) 0.0497(13) -0.0057(10) 0.0119(10) -0.0038(9)
C67 0.0410(13) 0.0653(17) 0.0470(14) 0.0059(12) 0.0129(11) 0.0101(12)
C68 0.0557(17) 0.086(2) 0.0655(18) 0.0060(16) 0.0230(15) -0.0069(16)
C69 0.068(2) 0.139(4) 0.090(3) 0.028(3) 0.031(2) -0.017(2)
C70 0.078(3) 0.169(5) 0.089(3) 0.027(3) 0.055(2) 0.025(3)
C71 0.114(4) 0.134(4) 0.101(3) 0.015(3) 0.074(3) 0.042(3)
C72 0.089(2) 0.082(2) 0.079(2) 0.0005(18) 0.050(2) 0.0229(19)
C73 0.0486(14) 0.0385(13) 0.0602(15) -0.0050(11) 0.0161(12) 0.0033(11)
C74 0.0509(14) 0.0469(14) 0.0520(14) 0.0061(11) 0.0170(12) 0.0080(11)
C75 0.0659(19) 0.0635(19) 0.0681(19) -0.0048(15) -0.0044(15) 0.0075(15)
C76 0.070(2) 0.105(3) 0.088(3) 0.002(2) -0.013(2) 0.000(2)
C77 0.060(2) 0.122(4) 0.097(3) 0.049(3) 0.013(2) 0.029(2)
C78 0.069(2) 0.078(2) 0.112(3) 0.032(2) 0.034(2) 0.030(2)
C79 0.0675(19) 0.0486(16) 0.085(2) 0.0108(15) 0.0288(17) 0.0160(14)
C80 0.0562(15) 0.0335(12) 0.0585(15) -0.0069(11) 0.0206(12) -0.0096(11)
C81 0.077(2) 0.0520(17) 0.075(2) 0.0069(15) 0.0255(17) -0.0074(15)
C82 0.123(3) 0.062(2) 0.084(2) 0.0175(18) 0.036(2) -0.017(2)
C83 0.112(3) 0.081(3) 0.098(3) -0.004(2) 0.056(3) -0.038(2)
C84 0.074(2) 0.077(2) 0.100(3) -0.015(2) 0.044(2) -0.0278(18)
C85 0.0554(16) 0.0512(16) 0.079(2) -0.0122(14) 0.0269(15) -0.0160(13)
Cl05 0.0428(4) 0.0533(4) 0.0982(6) 0.0170(4) 0.0269(4) -0.0001(3)
Cl06 0.0429(4) 0.0622(4) 0.0994(6) 0.0258(4) 0.0244(4) -0.0008(3)
Cu01 0.0456(2) 0.0490(2) 0.0553(2) -0.00224(13) 0.02097(15) -0.01133(13)
Cu02 0.0477(2) 0.0500(2) 0.0606(2) 0.00087(14) 0.02300(16) -0.01005(13)
O1 0.0399(9) 0.0362(8) 0.0512(9) 0.0020(7) 0.0192(7) 0.0043(7)
O2 0.0579(12) 0.0446(11) 0.122(2) -0.0206(12) 0.0090(12) -0.0024(10)
O3 0.0403(9) 0.0371(8) 0.0512(9) 0.0008(7) 0.0185(7) 0.0021(7)
O4 0.0647(13) 0.0454(11) 0.1130(19) -0.0251(12) 0.0030(13) -0.0020(10)
P1 0.0326(3) 0.0348(3) 0.0412(3) 0.0040(2) 0.0127(2) 0.0007(2)
P2 0.0322(3) 0.0332(3) 0.0405(3) -0.0007(2) 0.0124(2) -0.0017(2)

loop_
_atom_type_symbol
_atom_type_description
_atom_type_scat_dispersion_real
_atom_type_scat_dispersion_imag
_atom_type_scat_source
C C 0.0033 0.0016 'International Tables Vol C Tables 4.2.6.8 and 6.1.1.4'
H H 0.0000 0.0000 'International Tables Vol C Tables 4.2.6.8 and 6.1.1.4'
Cl Cl 0.1484 0.1585 'International Tables Vol C Tables 4.2.6.8 and 6.1.1.4'
Cu Cu 0.3201 1.2651 'International Tables Vol C Tables 4.2.6.8 and 6.1.1.4'
O O 0.0106 0.0060 'International Tables Vol C Tables 4.2.6.8 and 6.1.1.4'
P P 0.1023 0.0942 'International Tables Vol C Tables 4.2.6.8 and 6.1.1.4'

loop_
_geom_angle_atom_site_label_1
_geom_angle_atom_site_label_2
_geom_angle_atom_site_label_3
_geom_angle
_geom_angle_site_symmetry_1
_geom_angle_site_symmetry_3
_geom_angle_publ_flag
C6 C1 C2 118.8(2) . . ?
C6 C1 P1 116.49(19) . . ?
C2 C1 P1 124.62(19) . . ?
C1 C2 C3 119.9(3) . . ?
C1 C2 H2 120.0 . . ?
C3 C2 H2 120.0 . . ?
C4 C3 C2 120.9(3) . . ?
C4 C3 H3 119.6 . . ?
C2 C3 H3 119.6 . . ?
C3 C4 C5 119.6(3) . . ?
C3 C4 H4 120.2 . . ?
C5 C4 H4 120.2 . . ?
C4 C5 C6 119.9(3) . . ?
C4 C5 H5 120.1 . . ?
C6 C5 H5 120.1 . . ?
C1 C6 C5 120.9(3) . . ?
C1 C6 H6 119.6 . . ?
C5 C6 H6 119.6 . . ?
C12 C7 C8 118.8(2) . . ?
C12 C7 P1 117.2(2) . . ?
C8 C7 P1 123.8(2) . . ?
C9 C8 C7 120.2(3) . . ?
C9 C8 H8 119.9 . . ?
C7 C8 H8 119.9 . . ?
C10 C9 C8 119.7(3) . . ?
C10 C9 H9 120.2 . . ?
C8 C9 H9 120.2 . . ?
C11 C10 C9 120.8(3) . . ?
C11 C10 H10 119.6 . . ?
C9 C10 H10 119.6 . . ?
C10 C11 C12 119.9(3) . . ?
C10 C11 H11 120.1 . . ?
C12 C11 H11 120.1 . . ?
C7 C12 C11 120.6(3) . . ?
C7 C12 H12 119.7 . . ?
C11 C12 H12 119.7 . . ?
C20 C13 C14 114.25(19) . . ?
C20 C13 P1 108.89(15) . . ?
C14 C13 P1 112.54(16) . . ?
C20 C13 H13 106.9 . . ?
C14 C13 H13 106.9 . . ?
P1 C13 H13 106.9 . . ?
C15 C14 C19 118.5(3) . . ?
C15 C14 C13 119.0(2) . . ?
C19 C14 C13 122.4(2) . . ?
C14 C15 C16 119.7(3) . . ?
C14 C15 H15 120.2 . . ?
C16 C15 H15 120.2 . . ?
C17 C16 C15 120.6(3) . . ?
C17 C16 H16 119.7 . . ?
C15 C16 H16 119.7 . . ?
C16 C17 C18 119.9(3) . . ?
C16 C17 H17 120.0 . . ?
C18 C17 H17 120.0 . . ?
C17 C18 C19 120.2(3) . . ?
C17 C18 H18 119.9 . . ?
C19 C18 H18 119.9 . . ?
C18 C19 C14 121.0(3) . . ?
C18 C19 H19 119.5 . . ?
C14 C19 H19 119.5 . . ?
C21 C20 O1 110.5(2) . . ?
C21 C20 C13 133.1(2) . . ?
O1 C20 C13 116.21(19) . . ?
C20 C21 C22 105.7(2) . . ?
C20 C21 C24 127.3(2) . . ?
C22 C21 C24 126.9(2) . . ?
C23 C22 C21 107.0(2) . . ?
C23 C22 C30 126.6(2) . . ?
C21 C22 C30 126.4(2) . . ?
C22 C23 O1 109.6(2) . . ?
C22 C23 C37 133.6(2) . . ?
O1 C23 C37 116.8(2) . . ?
C25 C24 C29 118.5(3) . . ?
C25 C24 C21 120.6(2) . . ?
C29 C24 C21 120.9(2) . . ?
C24 C25 C26 120.9(3) . . ?
C24 C25 H25 119.6 . . ?
C26 C25 H25 119.6 . . ?
C27 C26 C25 120.3(4) . . ?
C27 C26 H26 119.9 . . ?
C25 C26 H26 119.9 . . ?
C26 C27 C28 120.2(3) . . ?
C26 C27 H27 119.9 . . ?
C28 C27 H27 119.9 . . ?
C27 C28 C29 120.8(4) . . ?
C27 C28 H28 119.6 . . ?
C29 C28 H28 119.6 . . ?
C24 C29 C28 119.3(3) . . ?
C24 C29 H29 120.3 . . ?
C28 C29 H29 120.3 . . ?
O2 C30 C31 121.8(2) . . ?
O2 C30 C22 120.8(2) . . ?
C31 C30 C22 117.4(2) . . ?
C32 C31 C36 118.7(3) . . ?
C32 C31 C30 120.0(3) . . ?
C36 C31 C30 121.2(3) . . ?
C31 C32 C33 119.7(4) . . ?
C31 C32 H32 120.2 . . ?
C33 C32 H32 120.2 . . ?
C34 C33 C32 121.0(4) . . ?
C34 C33 H33 119.5 . . ?
C32 C33 H33 119.5 . . ?
C33 C34 C35 120.4(4) . . ?
C33 C34 H34 119.8 . . ?
C35 C34 H34 119.8 . . ?
C34 C35 C36 120.4(4) . . ?
C34 C35 H35 119.8 . . ?
C36 C35 H35 119.8 . . ?
C35 C36 C31 119.8(4) . . ?
C35 C36 H36 120.1 . . ?
C31 C36 H36 120.1 . . ?
C42 C37 C38 119.1(3) . . ?
C42 C37 C23 120.4(3) . . ?
C38 C37 C23 120.5(3) . . ?
C37 C38 C39 119.1(4) . . ?
C37 C38 H38 120.5 . . ?
C39 C38 H38 120.5 . . ?
C40 C39 C38 120.9(4) . . ?
C40 C39 H39 119.5 . . ?
C38 C39 H39 119.5 . . ?
C39 C40 C41 120.4(4) . . ?
C39 C40 H40 119.8 . . ?
C41 C40 H40 119.8 . . ?
C40 C41 C42 119.9(4) . . ?
C40 C41 H41 120.0 . . ?
C42 C41 H41 120.0 . . ?
C37 C42 C41 120.6(3) . . ?
C37 C42 H42 119.7 . . ?
C41 C42 H42 119.7 . . ?
C44 C43 C48 118.7(2) . . ?
C44 C43 P2 117.90(19) . . ?
C48 C43 P2 123.07(19) . . ?
C43 C44 C45 120.9(3) . . ?
C43 C44 H44 119.6 . . ?
C45 C44 H44 119.6 . . ?
C46 C45 C44 120.1(3) . . ?
C46 C45 H45 120.0 . . ?
C44 C45 H45 120.0 . . ?
C45 C46 C47 119.8(3) . . ?
C45 C46 H46 120.1 . . ?
C47 C46 H46 120.1 . . ?
C46 C47 C48 120.6(3) . . ?
C46 C47 H47 119.7 . . ?
C48 C47 H47 119.7 . . ?
C43 C48 C47 119.9(3) . . ?
C43 C48 H48 120.0 . . ?
C47 C48 H48 120.0 . . ?
C50 C49 C54 119.0(3) . . ?
C50 C49 P2 116.6(2) . . ?
C54 C49 P2 124.4(2) . . ?
C49 C50 C51 119.0(3) . . ?
C49 C50 H50 120.5 . . ?
C51 C50 H50 120.5 . . ?
C52 C51 C50 120.9(4) . . ?
C52 C51 H51 119.6 . . ?
C50 C51 H51 119.6 . . ?
C53 C52 C51 119.9(3) . . ?
C53 C52 H52 120.1 . . ?
C51 C52 H52 120.1 . . ?
C52 C53 C54 120.1(3) . . ?
C52 C53 H53 119.9 . . ?
C54 C53 H53 119.9 . . ?
C53 C54 C49 121.1(3) . . ?
C53 C54 H54 119.4 . . ?
C49 C54 H54 119.4 . . ?
C62 C55 C56 115.46(19) . . ?
C62 C55 P2 108.28(16) . . ?
C56 C55 P2 111.18(15) . . ?
C62 C55 H55 107.2 . . ?
C56 C55 H55 107.2 . . ?
P2 C55 H55 107.2 . . ?
C61 C56 C57 118.8(2) . . ?
C61 C56 C55 118.9(2) . . ?
C57 C56 C55 122.3(2) . . ?
C58 C57 C56 120.8(3) . . ?
C58 C57 H57 119.6 . . ?
C56 C57 H57 119.6 . . ?
C59 C58 C57 120.2(3) . . ?
C59 C58 H58 119.9 . . ?
C57 C58 H58 119.9 . . ?
C58 C59 C60 120.1(3) . . ?
C58 C59 H59 120.0 . . ?
C60 C59 H59 120.0 . . ?
C59 C60 C61 120.7(3) . . ?
C59 C60 H60 119.6 . . ?
C61 C60 H60 119.6 . . ?
C56 C61 C60 119.4(3) . . ?
C56 C61 H61 120.3 . . ?
C60 C61 H61 120.3 . . ?
C66 C62 O3 110.2(2) . . ?
C66 C62 C55 132.9(2) . . ?
O3 C62 C55 116.66(19) . . ?
C65 C64 O3 109.5(2) . . ?
C65 C64 C67 133.6(2) . . ?
O3 C64 C67 116.8(2) . . ?
C64 C65 C66 107.3(2) . . ?
C64 C65 C73 127.4(2) . . ?
C66 C65 C73 125.3(2) . . ?
C62 C66 C65 105.5(2) . . ?
C62 C66 C80 127.0(2) . . ?
C65 C66 C80 127.4(2) . . ?
C68 C67 C72 119.4(3) . . ?
C68 C67 C64 120.9(3) . . ?
C72 C67 C64 119.7(3) . . ?
C67 C68 C69 120.0(4) . . ?
C67 C68 H68 120.0 . . ?
C69 C68 H68 120.0 . . ?
C70 C69 C68 119.4(4) . . ?
C70 C69 H69 120.3 . . ?
C68 C69 H69 120.3 . . ?
C71 C70 C69 120.9(4) . . ?
C71 C70 H70 119.5 . . ?
C69 C70 H70 119.5 . . ?
C70 C71 C72 120.0(4) . . ?
C70 C71 H71 120.0 . . ?
C72 C71 H71 120.0 . . ?
C71 C72 C67 120.3(4) . . ?
C71 C72 H72 119.8 . . ?
C67 C72 H72 119.8 . . ?
O4 C73 C74 121.4(2) . . ?
O4 C73 C65 120.4(2) . . ?
C74 C73 C65 118.2(2) . . ?
C75 C74 C79 118.0(3) . . ?
C75 C74 C73 122.8(2) . . ?
C79 C74 C73 119.2(3) . . ?
C74 C75 C76 119.8(3) . . ?
C74 C75 H75 120.1 . . ?
C76 C75 H75 120.1 . . ?
C77 C76 C75 119.7(4) . . ?
C77 C76 H76 120.1 . . ?
C75 C76 H76 120.1 . . ?
C78 C77 C76 120.6(3) . . ?
C78 C77 H77 119.7 . . ?
C76 C77 H77 119.7 . . ?
C77 C78 C79 120.4(4) . . ?
C77 C78 H78 119.8 . . ?
C79 C78 H78 119.8 . . ?
C78 C79 C74 121.4(3) . . ?
C78 C79 H79 119.3 . . ?
C74 C79 H79 119.3 . . ?
C85 C80 C81 118.0(3) . . ?
C85 C80 C66 121.7(3) . . ?
C81 C80 C66 120.3(3) . . ?
C80 C81 C82 120.5(3) . . ?
C80 C81 H81 119.8 . . ?
C82 C81 H81 119.8 . . ?
C83 C82 C81 120.4(4) . . ?
C83 C82 H82 119.8 . . ?
C81 C82 H82 119.8 . . ?
C84 C83 C82 120.0(3) . . ?
C84 C83 H83 120.0 . . ?
C82 C83 H83 120.0 . . ?
C83 C84 C85 120.2(4) . . ?
C83 C84 H84 119.9 . . ?
C85 C84 H84 119.9 . . ?
C80 C85 C84 120.8(3) . . ?
C80 C85 H85 119.6 . . ?
C84 C85 H85 119.6 . . ?
Cu01 Cl05 Cu02 79.65(2) . . ?
Cu01 Cl06 Cu02 79.79(3) . . ?
P2 Cu01 Cl05 131.73(3) . . ?
P2 Cu01 Cl06 127.08(3) . . ?
Cl05 Cu01 Cl06 100.86(3) . . ?
P2 Cu01 Cu02 174.41(2) . . ?
Cl05 Cu01 Cu02 50.55(2) . . ?
Cl06 Cu01 Cu02 50.307(19) . . ?
P1 Cu02 Cl06 130.72(3) . . ?
P1 Cu02 Cl05 129.21(3) . . ?
Cl06 Cu02 Cl05 99.71(3) . . ?
P1 Cu02 Cu01 175.17(2) . . ?
Cl06 Cu02 Cu01 49.91(2) . . ?
Cl05 Cu02 Cu01 49.801(18) . . ?
C23 O1 C20 107.19(18) . . ?
C62 O3 C64 107.52(18) . . ?
C7 P1 C1 108.81(11) . . ?
C7 P1 C13 100.96(11) . . ?
C1 P1 C13 103.19(10) . . ?
C7 P1 Cu02 113.70(8) . . ?
C1 P1 Cu02 111.25(8) . . ?
C13 P1 Cu02 117.89(7) . . ?
C49 P2 C43 106.92(11) . . ?
C49 P2 C55 102.05(11) . . ?
C43 P2 C55 104.85(10) . . ?
C49 P2 Cu01 114.75(8) . . ?
C43 P2 Cu01 110.66(7) . . ?
C55 P2 Cu01 116.61(7) . . ?

loop_
_geom_bond_atom_site_label_1
_geom_bond_atom_site_label_2
_geom_bond_distance
_geom_bond_site_symmetry_2
_geom_bond_publ_flag
C1 C6 1.388(4) . ?
C1 C2 1.381(4) . ?
C1 P1 1.827(2) . ?
C2 C3 1.386(4) . ?
C2 H2 0.9300 . ?
C3 C4 1.372(5) . ?
C3 H3 0.9300 . ?
C4 C5 1.377(5) . ?
C4 H4 0.9300 . ?
C5 C6 1.382(4) . ?
C5 H5 0.9300 . ?
C6 H6 0.9300 . ?
C7 C12 1.381(4) . ?
C7 C8 1.390(4) . ?
C7 P1 1.822(2) . ?
C8 C9 1.388(4) . ?
C8 H8 0.9300 . ?
C9 C10 1.372(5) . ?
C9 H9 0.9300 . ?
C10 C11 1.362(5) . ?
C10 H10 0.9300 . ?
C11 C12 1.384(4) . ?
C11 H11 0.9300 . ?
C12 H12 0.9300 . ?
C13 C20 1.487(3) . ?
C13 C14 1.513(3) . ?
C13 P1 1.888(2) . ?
C13 H13 0.9800 . ?
C14 C15 1.385(4) . ?
C14 C19 1.379(4) . ?
C15 C16 1.402(5) . ?
C15 H15 0.9300 . ?
C16 C17 1.361(6) . ?
C16 H16 0.9300 . ?
C17 C18 1.362(5) . ?
C17 H17 0.9300 . ?
C18 C19 1.386(4) . ?
C18 H18 0.9300 . ?
C19 H19 0.9300 . ?
C20 C21 1.354(3) . ?
C20 O1 1.377(3) . ?
C21 C22 1.446(3) . ?
C21 C24 1.476(3) . ?
C22 C23 1.360(4) . ?
C22 C30 1.489(3) . ?
C23 O1 1.369(3) . ?
C23 C37 1.462(4) . ?
C24 C25 1.378(4) . ?
C24 C29 1.388(4) . ?
C25 C26 1.386(5) . ?
C25 H25 0.9300 . ?
C26 C27 1.358(6) . ?
C26 H26 0.9300 . ?
C27 C28 1.348(6) . ?
C27 H27 0.9300 . ?
C28 C29 1.406(5) . ?
C28 H28 0.9300 . ?
C29 H29 0.9300 . ?
C30 O2 1.210(3) . ?
C30 C31 1.487(4) . ?
C31 C32 1.383(4) . ?
C31 C36 1.389(4) . ?
C32 C33 1.386(5) . ?
C32 H32 0.9300 . ?
C33 C34 1.347(7) . ?
C33 H33 0.9300 . ?
C34 C35 1.351(7) . ?
C34 H34 0.9300 . ?
C35 C36 1.390(5) . ?
C35 H35 0.9300 . ?
C36 H36 0.9300 . ?
C37 C42 1.378(4) . ?
C37 C38 1.380(4) . ?
C38 C39 1.402(5) . ?
C38 H38 0.9300 . ?
C39 C40 1.336(7) . ?
C39 H39 0.9300 . ?
C40 C41 1.369(7) . ?
C40 H40 0.9300 . ?
C41 C42 1.374(4) . ?
C41 H41 0.9300 . ?
C42 H42 0.9300 . ?
C43 C44 1.382(4) . ?
C43 C48 1.380(4) . ?
C43 P2 1.832(2) . ?
C44 C45 1.381(4) . ?
C44 H44 0.9300 . ?
C45 C46 1.370(5) . ?
C45 H45 0.9300 . ?
C46 C47 1.363(5) . ?
C46 H46 0.9300 . ?
C47 C48 1.395(4) . ?
C47 H47 0.9300 . ?
C48 H48 0.9300 . ?
C49 C50 1.375(4) . ?
C49 C54 1.384(4) . ?
C49 P2 1.831(2) . ?
C50 C51 1.385(5) . ?
C50 H50 0.9300 . ?
C51 C52 1.379(7) . ?
C51 H51 0.9300 . ?
C52 C53 1.343(6) . ?
C52 H52 0.9300 . ?
C53 C54 1.370(5) . ?
C53 H53 0.9300 . ?
C54 H54 0.9300 . ?
C55 C62 1.487(3) . ?
C55 C56 1.521(3) . ?
C55 P2 1.881(2) . ?
C55 H55 0.9800 . ?
C56 C61 1.386(4) . ?
C56 C57 1.376(4) . ?
C57 C58 1.389(4) . ?
C57 H57 0.9300 . ?
C58 C59 1.361(5) . ?
C58 H58 0.9300 . ?
C59 C60 1.357(5) . ?
C59 H59 0.9300 . ?
C60 C61 1.403(5) . ?
C60 H60 0.9300 . ?
C61 H61 0.9300 . ?
C62 C66 1.368(3) . ?
C62 O3 1.372(3) . ?
C64 C65 1.357(4) . ?
C64 O3 1.372(3) . ?
C64 C67 1.463(4) . ?
C65 C66 1.444(3) . ?
C65 C73 1.494(3) . ?
C66 C80 1.477(4) . ?
C67 C68 1.374(4) . ?
C67 C72 1.386(4) . ?
C68 C69 1.396(5) . ?
C68 H68 0.9300 . ?
C69 C70 1.384(7) . ?
C69 H69 0.9300 . ?
C70 C71 1.348(7) . ?
C70 H70 0.9300 . ?
C71 C72 1.387(5) . ?
C71 H71 0.9300 . ?
C72 H72 0.9300 . ?
C73 O4 1.211(3) . ?
C73 C74 1.485(4) . ?
C74 C75 1.377(4) . ?
C74 C79 1.388(4) . ?
C75 C76 1.399(5) . ?
C75 H75 0.9300 . ?
C76 C77 1.377(6) . ?
C76 H76 0.9300 . ?
C77 C78 1.328(6) . ?
C77 H77 0.9300 . ?
C78 C79 1.372(5) . ?
C78 H78 0.9300 . ?
C79 H79 0.9300 . ?
C80 C85 1.379(4) . ?
C80 C81 1.390(4) . ?
C81 C82 1.388(5) . ?
C81 H81 0.9300 . ?
C82 C83 1.365(6) . ?
C82 H82 0.9300 . ?
C83 C84 1.358(6) . ?
C83 H83 0.9300 . ?
C84 C85 1.395(4) . ?
C84 H84 0.9300 . ?
C85 H85 0.9300 . ?
Cl05 Cu01 2.2811(7) . ?
Cl05 Cu02 2.3061(8) . ?
Cl06 Cu01 2.2836(8) . ?
Cl06 Cu02 2.2971(8) . ?
Cu01 P2 2.1693(6) . ?
Cu01 Cu02 2.9379(4) . ?
Cu02 P1 2.1735(6) . ?
